data_7229353
loop_
_publ_author_name
'Rojas-Dotti, Carlos'
'Mart\'inez-Lillo, Jos\'e'

_publ_section_title
;
 Thioester-functionalised and oxime-based hexametallic manganese(iii)
 single-molecule magnets
;
_journal_issue 77
_journal_name_full 'RSC Adv.'
_journal_page_first 48841
_journal_paper_doi 10.1039/C7RA09841C
_journal_volume 7
_journal_year 2017
_chemical_formula_moiety 'C70 H98 Mn6 N12 O26 S2, 6(C2 H6 O)'
_chemical_formula_sum 'C82 H134 Mn6 N12 O32 S2'
_chemical_formula_weight 2193.76
_chemical_name_systematic
;
 ?
;
_space_group_crystal_system monoclinic
_space_group_IT_number 14
_space_group_name_Hall '-P 2ybc'
_space_group_name_H-M_alt 'P 1 21/c 1'
_symmetry_space_group_name_Hall '-P 2ybc'
_symmetry_space_group_name_H-M 'P 1 21/c 1'
_atom_sites_solution_hydrogens geom
_audit_creation_method SHELXL-2013
_audit_update_record
;
2017-08-14 deposited with the CCDC.
2017-10-10 downloaded from the CCDC.
;
_cell_angle_alpha 90
_cell_angle_beta 97.227(2)
_cell_angle_gamma 90
_cell_formula_units_Z 2
_cell_length_a 15.9928(4)
_cell_length_b 13.5588(4)
_cell_length_c 23.5059(6)
_cell_measurement_reflns_used 18669
_cell_measurement_temperature 120(2)
_cell_measurement_theta_max 29.477
_cell_measurement_theta_min 3.118
_cell_volume 5056.6(2)
_computing_structure_refinement 'SHELXL-2013 (Sheldrick, 2013)'
_diffrn_ambient_temperature 120(2)
_diffrn_detector_area_resol_mean 5.1574
_diffrn_measured_fraction_theta_full 0.999
_diffrn_measured_fraction_theta_max 0.938
_diffrn_measurement_device_type 'SuperNova, Dual, Cu at zero, Atlas'
_diffrn_measurement_method '\w scans'
_diffrn_radiation_type MoK\a
_diffrn_radiation_wavelength 0.71073
_diffrn_reflns_av_R_equivalents 0.0767
_diffrn_reflns_av_unetI/netI 0.0628
_diffrn_reflns_Laue_measured_fraction_full 0.999
_diffrn_reflns_Laue_measured_fraction_max 0.938
_diffrn_reflns_limit_h_max 21
_diffrn_reflns_limit_h_min -23
_diffrn_reflns_limit_k_max 19
_diffrn_reflns_limit_k_min -18
_diffrn_reflns_limit_l_max 26
_diffrn_reflns_limit_l_min -33
_diffrn_reflns_number 105047
_diffrn_reflns_point_group_measured_fraction_full 0.999
_diffrn_reflns_point_group_measured_fraction_max 0.938
_diffrn_reflns_theta_full 25.242
_diffrn_reflns_theta_max 31.184
_diffrn_reflns_theta_min 2.742
_diffrn_source 'SuperNova (Mo) X-ray Source'
_exptl_absorpt_coefficient_mu 0.850
_exptl_absorpt_correction_T_max 0.983
_exptl_absorpt_correction_T_min 0.894
_exptl_absorpt_correction_type gaussian
_exptl_absorpt_process_details CRYSALISPRO
_exptl_crystal_colour black
_exptl_crystal_density_diffrn 1.441
_exptl_crystal_description block
_exptl_crystal_F_000 2296
_exptl_crystal_preparation 'Magnetic properties'
_exptl_crystal_size_max 0.398
_exptl_crystal_size_mid 0.206
_exptl_crystal_size_min 0.055
_refine_diff_density_max 3.201
_refine_diff_density_min -1.370
_refine_diff_density_rms 0.118
_refine_ls_extinction_method none
_refine_ls_goodness_of_fit_ref 1.009
_refine_ls_hydrogen_treatment constr
_refine_ls_matrix_type full
_refine_ls_number_parameters 604
_refine_ls_number_reflns 15377
_refine_ls_number_restraints 3
_refine_ls_restrained_S_all 1.014
_refine_ls_R_factor_all 0.1049
_refine_ls_R_factor_gt 0.0751
_refine_ls_shift/su_max 0.001
_refine_ls_shift/su_mean 0.000
_refine_ls_structure_factor_coef Fsqd
_refine_ls_weighting_details 'w=1/[\s^2^(Fo^2^)+(0.0723P)^2^+21.0393P] where P=(Fo^2^+2Fc^2^)/3'
_refine_ls_weighting_scheme calc
_refine_ls_wR_factor_gt 0.1739
_refine_ls_wR_factor_ref 0.1923
_reflns_Friedel_coverage 0.000
_reflns_number_gt 11408
_reflns_number_total 15377
_reflns_threshold_expression 'I > 2\s(I)'
_cod_data_source_file c7ra09841c2.cif
_cod_data_source_block compound_2
_cod_database_code 7229353
_shelx_space_group_comment
;
The symmetry employed for this shelxl refinement is uniquely defined
by the following loop, which should always be used as a source of
symmetry information in preference to the above space-group names.
They are only intended as comments.
;
_shelxl_version_number 2013-4

loop_
_space_group_symop_operation_xyz
'x, y, z'
'-x, y+1/2, -z+1/2'
'-x, -y, -z'
'x, -y-1/2, z-1/2'

loop_
_atom_site_label
_atom_site_type_symbol
_atom_site_fract_x
_atom_site_fract_y
_atom_site_fract_z
_atom_site_U_iso_or_equiv
_atom_site_adp_type
_atom_site_occupancy
_atom_site_site_symmetry_order
_atom_site_calc_flag
_atom_site_refinement_flags_posn
_atom_site_refinement_flags_adp
Mn1 Mn 0.00933(3) 0.51157(4) 0.43337(2) 0.01561(11) Uani 1 1 d . .
Mn2 Mn 0.16693(3) 0.66328(4) 0.43829(2) 0.01968(12) Uani 1 1 d . .
Mn3 Mn 0.19550(3) 0.44945(4) 0.49965(2) 0.01641(12) Uani 1 1 d . .
S1 S 0.57650(8) 0.10595(8) 0.35649(5) 0.0373(3) Uani 1 1 d . .
O1 O 0.12467(14) 0.53816(18) 0.45428(10) 0.0182(5) Uani 1 1 d . .
O2 O -0.10885(14) 0.48774(19) 0.41548(10) 0.0194(5) Uani 1 1 d . .
O3 O 0.06011(15) 0.70794(19) 0.40508(12) 0.0241(5) Uani 1 1 d . .
O4 O 0.21144(15) 0.78955(19) 0.42699(12) 0.0241(5) Uani 1 1 d . .
O5 O 0.27908(15) 0.5480(2) 0.51730(11) 0.0227(5) Uani 1 1 d . .
O6 O 0.25597(14) 0.36262(18) 0.55291(10) 0.0172(5) Uani 1 1 d . .
O7 O 0.01829(13) 0.40026(18) 0.48505(10) 0.0165(5) Uani 1 1 d . .
O8 O 0.03971(18) 0.4245(2) 0.35961(12) 0.0303(6) Uani 1 1 d . .
H8A H 0.0815 0.4403 0.3447 0.036 Uiso 1 1 calc R U
O9 O 0.25740(19) 0.3816(3) 0.43348(12) 0.0384(8) Uani 1 1 d . .
O10 O 0.20626(19) 0.4106(2) 0.34273(11) 0.0306(6) Uani 1 1 d . .
O11 O 0.5732(6) 0.2914(4) 0.3281(2) 0.130(3) Uani 1 1 d . .
O12 O 0.20373(17) 0.6094(2) 0.35423(12) 0.0288(6) Uani 1 1 d . .
H12B H 0.2075 0.5491 0.3553 0.035 Uiso 1 1 calc R U
O13 O 0.14404(16) 0.7091(2) 0.53259(11) 0.0250(5) Uani 1 1 d . .
H13B H 0.1350 0.6613 0.5523 0.037 Uiso 1 1 calc R U
O14 O 0.19291(18) 0.3770(2) 0.22802(12) 0.0333(7) Uani 1 1 d . .
H14A H 0.1988 0.3884 0.2626 0.050 Uiso 1 1 calc R U
O15 O 0.42722(15) 0.4265(2) 0.56561(11) 0.0247(5) Uani 1 1 d . .
H15A H 0.3785 0.4065 0.5598 0.037 Uiso 1 1 calc R U
O16 O 0.0672(3) 0.9287(3) 0.4229(3) 0.0839(17) Uani 1 1 d . .
H16A H 0.0674 0.8760 0.4058 0.126 Uiso 1 1 calc R U
N1 N -0.00130(17) 0.6359(2) 0.39051(12) 0.0186(6) Uani 1 1 d . .
N2 N -0.0677(2) 0.7629(3) 0.33917(17) 0.0349(8) Uani 1 1 d . .
H2A H -0.0259 0.8011 0.3504 0.042 Uiso 1 1 calc R U
H2B H -0.1102 0.7851 0.3168 0.042 Uiso 1 1 calc R U
N3 N 0.27790(17) 0.6221(2) 0.47614(13) 0.0204(6) Uani 1 1 d . .
N4 N 0.42170(18) 0.6113(2) 0.49402(14) 0.0240(6) Uani 1 1 d . .
H4A H 0.4173 0.5631 0.5173 0.029 Uiso 1 1 calc R U
H4B H 0.4707 0.6321 0.4881 0.029 Uiso 1 1 calc R U
N5 N 0.09963(17) 0.3577(2) 0.49389(12) 0.0168(5) Uani 1 1 d . .
N6 N 0.0278(2) 0.2102(2) 0.50005(16) 0.0284(7) Uani 1 1 d . .
H6A H -0.0196 0.2387 0.4894 0.034 Uiso 1 1 calc R U
H6B H 0.0293 0.1481 0.5075 0.034 Uiso 1 1 calc R U
C1 C -0.1528(2) 0.5151(3) 0.36510(14) 0.0191(6) Uani 1 1 d . .
C2 C -0.1353(2) 0.6013(3) 0.33532(15) 0.0215(7) Uani 1 1 d . .
C3 C -0.1854(2) 0.6231(3) 0.28349(16) 0.0275(8) Uani 1 1 d . .
H3A H -0.1738 0.6795 0.2634 0.033 Uiso 1 1 calc R U
C4 C -0.2515(3) 0.5629(3) 0.26146(17) 0.0340(9) Uani 1 1 d . .
H4C H -0.2835 0.5785 0.2268 0.041 Uiso 1 1 calc R U
C5 C -0.2693(3) 0.4798(3) 0.29133(17) 0.0314(9) Uani 1 1 d . .
H5A H -0.3142 0.4394 0.2772 0.038 Uiso 1 1 calc R U
C6 C -0.2204(2) 0.4562(3) 0.34258(16) 0.0263(8) Uani 1 1 d . .
H6C H -0.2331 0.3999 0.3623 0.032 Uiso 1 1 calc R U
C7 C -0.0664(2) 0.6693(3) 0.35642(15) 0.0207(7) Uani 1 1 d . .
C8 C 0.2889(2) 0.8030(3) 0.41236(15) 0.0203(7) Uani 1 1 d . .
C9 C 0.3581(2) 0.7403(3) 0.42900(14) 0.0185(6) Uani 1 1 d . .
C10 C 0.4356(2) 0.7619(3) 0.41002(15) 0.0216(7) Uani 1 1 d . .
H10A H 0.4812 0.7202 0.4202 0.026 Uiso 1 1 calc R U
C11 C 0.4462(2) 0.8436(3) 0.37653(16) 0.0250(7) Uani 1 1 d . .
H11A H 0.4983 0.8565 0.3645 0.030 Uiso 1 1 calc R U
C12 C 0.3789(2) 0.9061(3) 0.36109(17) 0.0266(8) Uani 1 1 d . .
H12A H 0.3857 0.9614 0.3387 0.032 Uiso 1 1 calc R U
C13 C 0.3014(2) 0.8864(3) 0.37881(18) 0.0268(8) Uani 1 1 d . .
H13A H 0.2566 0.9291 0.3683 0.032 Uiso 1 1 calc R U
C14 C 0.3521(2) 0.6540(3) 0.46699(15) 0.0188(6) Uani 1 1 d . .
C15 C 0.2530(2) 0.2647(3) 0.54647(14) 0.0183(6) Uani 1 1 d . .
C16 C 0.1802(2) 0.2127(3) 0.52194(16) 0.0218(7) Uani 1 1 d . .
C17 C 0.1851(3) 0.1096(3) 0.51583(19) 0.0309(9) Uani 1 1 d . .
H17A H 0.1375 0.0751 0.5001 0.037 Uiso 1 1 calc R U
C18 C 0.2586(3) 0.0585(3) 0.5326(2) 0.0338(9) Uani 1 1 d . .
H18B H 0.2612 -0.0093 0.5270 0.041 Uiso 1 1 calc R U
C19 C 0.3286(2) 0.1094(3) 0.55791(17) 0.0271(8) Uani 1 1 d . .
H19A H 0.3781 0.0753 0.5699 0.033 Uiso 1 1 calc R U
C20 C 0.3255(2) 0.2100(3) 0.56551(16) 0.0237(7) Uani 1 1 d . .
H20A H 0.3727 0.2424 0.5837 0.028 Uiso 1 1 calc R U
C21 C 0.0994(2) 0.2626(3) 0.50493(15) 0.0207(7) Uani 1 1 d . .
C22 C 0.0018(4) 0.3460(7) 0.3313(6) 0.153(6) Uani 1 1 d D .
H22A H -0.0448 0.3306 0.3525 0.184 Uiso 1 1 calc R U
H22B H -0.0238 0.3735 0.2951 0.184 Uiso 1 1 calc R U
C23 C 0.0272(11) 0.2662(8) 0.3183(10) 0.291(15) Uani 1 1 d D .
H23A H -0.0182 0.2295 0.2977 0.436 Uiso 1 1 calc R U
H23B H 0.0488 0.2309 0.3525 0.436 Uiso 1 1 calc R U
H23C H 0.0713 0.2748 0.2946 0.436 Uiso 1 1 calc R U
C24 C 0.2422(3) 0.3564(4) 0.38258(18) 0.0413(12) Uani 1 1 d . .
C25 C 0.2634(7) 0.2518(5) 0.3663(3) 0.106(4) Uani 1 1 d . .
H25A H 0.2099 0.2189 0.3556 0.127 Uiso 1 1 calc R U
H25B H 0.2900 0.2572 0.3315 0.127 Uiso 1 1 calc R U
C26 C 0.3138(4) 0.1851(5) 0.4025(3) 0.0644(16) Uani 1 1 d . .
H26A H 0.2989 0.1873 0.4413 0.077 Uiso 1 1 calc R U
H26B H 0.3066 0.1181 0.3882 0.077 Uiso 1 1 calc R U
C27 C 0.3974(5) 0.2174(7) 0.4012(3) 0.107(4) Uani 1 1 d D .
H27A H 0.4034 0.2833 0.4173 0.128 Uiso 1 1 calc R U
H27B H 0.4086 0.2209 0.3617 0.128 Uiso 1 1 calc R U
C28 C 0.4712(4) 0.1407(7) 0.4392(2) 0.078(2) Uani 1 1 d D .
H28A H 0.4703 0.1509 0.4799 0.094 Uiso 1 1 calc R U
H28B H 0.4561 0.0726 0.4305 0.094 Uiso 1 1 calc R U
C29 C 0.5593(3) 0.1597(4) 0.42468(19) 0.0370(10) Uani 1 1 d . .
H29A H 0.5998 0.1323 0.4547 0.044 Uiso 1 1 calc R U
H29B H 0.5688 0.2303 0.4234 0.044 Uiso 1 1 calc R U
C30 C 0.5748(5) 0.2088(4) 0.3113(3) 0.0675(19) Uani 1 1 d . .
C31 C 0.5735(8) 0.1810(6) 0.2494(3) 0.114(4) Uani 1 1 d . .
H31A H 0.5726 0.2397 0.2265 0.172 Uiso 1 1 calc R U
H31B H 0.5242 0.1423 0.2374 0.172 Uiso 1 1 calc R U
H31C H 0.6230 0.1432 0.2447 0.172 Uiso 1 1 calc R U
C32 C 0.1629(5) 0.6399(5) 0.2982(2) 0.072(2) Uani 1 1 d D .
H32A H 0.1668 0.5862 0.2714 0.087 Uiso 1 1 calc R U
H32B H 0.1035 0.6507 0.3009 0.087 Uiso 1 1 calc R U
C33 C 0.1932(14) 0.7185(12) 0.2775(5) 0.303(16) Uani 1 1 d D .
H33A H 0.1623 0.7330 0.2408 0.454 Uiso 1 1 calc R U
H33B H 0.2514 0.7081 0.2733 0.454 Uiso 1 1 calc R U
H33C H 0.1883 0.7728 0.3031 0.454 Uiso 1 1 calc R U
C34 C 0.2079(3) 0.7708(3) 0.56382(19) 0.0342(9) Uani 1 1 d . .
H34A H 0.2278 0.8181 0.5376 0.041 Uiso 1 1 calc R U
H34B H 0.2553 0.7301 0.5791 0.041 Uiso 1 1 calc R U
C35 C 0.1762(4) 0.8245(6) 0.6115(3) 0.076(2) Uani 1 1 d . .
H35A H 0.2207 0.8642 0.6309 0.114 Uiso 1 1 calc R U
H35B H 0.1573 0.7781 0.6379 0.114 Uiso 1 1 calc R U
H35C H 0.1301 0.8662 0.5965 0.114 Uiso 1 1 calc R U
C36 C 0.2635(4) 0.4140(4) 0.2037(2) 0.0466(12) Uani 1 1 d . .
H36A H 0.2725 0.4823 0.2152 0.056 Uiso 1 1 calc R U
H36B H 0.2511 0.4124 0.1623 0.056 Uiso 1 1 calc R U
C37 C 0.3418(3) 0.3578(5) 0.2211(2) 0.0541(14) Uani 1 1 d . .
H37A H 0.3871 0.3860 0.2034 0.081 Uiso 1 1 calc R U
H37B H 0.3338 0.2903 0.2092 0.081 Uiso 1 1 calc R U
H37C H 0.3553 0.3605 0.2620 0.081 Uiso 1 1 calc R U
C38 C 0.4408(3) 0.4734(4) 0.6201(2) 0.0378(10) Uani 1 1 d . .
H38A H 0.4264 0.4287 0.6496 0.045 Uiso 1 1 calc R U
H38B H 0.4053 0.5314 0.6202 0.045 Uiso 1 1 calc R U
C39 C 0.5318(3) 0.5027(4) 0.6324(2) 0.0465(12) Uani 1 1 d . .
H39A H 0.5414 0.5347 0.6691 0.070 Uiso 1 1 calc R U
H39B H 0.5456 0.5472 0.6032 0.070 Uiso 1 1 calc R U
H39C H 0.5666 0.4450 0.6327 0.070 Uiso 1 1 calc R U
C40 C 0.0767(4) 1.0055(6) 0.3852(3) 0.0718(19) Uani 1 1 d . .
H40A H 0.1348 1.0274 0.3922 0.086 Uiso 1 1 calc R U
H40B H 0.0420 1.0599 0.3952 0.086 Uiso 1 1 calc R U
C41 C 0.0571(7) 0.9888(7) 0.3244(4) 0.116(4) Uani 1 1 d . .
H41A H 0.0656 1.0486 0.3040 0.174 Uiso 1 1 calc R U
H41B H -0.0007 0.9685 0.3160 0.174 Uiso 1 1 calc R U
H41C H 0.0932 0.9382 0.3126 0.174 Uiso 1 1 calc R U

loop_
_atom_site_aniso_label
_atom_site_aniso_U_11
_atom_site_aniso_U_22
_atom_site_aniso_U_33
_atom_site_aniso_U_23
_atom_site_aniso_U_13
_atom_site_aniso_U_12
Mn1 0.0104(2) 0.0173(3) 0.0187(2) 0.00029(18) 0.00020(17) 0.00025(18)
Mn2 0.0106(2) 0.0199(3) 0.0277(3) 0.0070(2) -0.00085(18) -0.00037(19)
Mn3 0.0110(2) 0.0194(3) 0.0186(2) 0.00466(19) 0.00110(17) 0.00023(19)
S1 0.0469(6) 0.0279(5) 0.0385(6) 0.0011(4) 0.0113(5) 0.0084(5)
O1 0.0105(10) 0.0184(12) 0.0250(12) 0.0044(9) 0.0002(8) -0.0014(9)
O2 0.0125(10) 0.0227(13) 0.0222(11) 0.0008(10) -0.0013(9) -0.0008(9)
O3 0.0115(10) 0.0212(13) 0.0376(14) 0.0045(11) -0.0045(10) -0.0021(10)
O4 0.0126(11) 0.0207(13) 0.0384(14) 0.0082(11) 0.0011(10) 0.0001(10)
O5 0.0135(11) 0.0260(14) 0.0278(13) 0.0118(10) -0.0009(9) -0.0039(10)
O6 0.0157(10) 0.0157(11) 0.0196(11) 0.0037(9) 0.0000(8) 0.0005(9)
O7 0.0095(9) 0.0182(12) 0.0214(11) 0.0013(9) 0.0001(8) 0.0032(9)
O8 0.0323(15) 0.0329(16) 0.0258(13) -0.0064(11) 0.0040(11) 0.0075(12)
O9 0.0302(15) 0.063(2) 0.0234(13) 0.0114(14) 0.0102(11) 0.0224(15)
O10 0.0408(16) 0.0322(16) 0.0202(12) 0.0027(11) 0.0090(11) 0.0132(13)
O11 0.285(10) 0.033(3) 0.071(3) 0.003(2) 0.020(5) 0.007(4)
O12 0.0269(13) 0.0273(15) 0.0321(14) 0.0107(11) 0.0026(11) 0.0019(11)
O13 0.0176(11) 0.0261(14) 0.0300(13) -0.0016(11) -0.0020(10) -0.0044(10)
O14 0.0327(15) 0.0436(18) 0.0228(13) -0.0080(12) 0.0007(11) -0.0067(13)
O15 0.0146(11) 0.0264(14) 0.0325(14) 0.0026(11) 0.0008(10) -0.0013(10)
O16 0.081(3) 0.032(2) 0.149(5) 0.007(3) 0.056(3) -0.001(2)
N1 0.0122(12) 0.0195(14) 0.0234(14) 0.0026(11) -0.0013(10) -0.0011(11)
N2 0.0221(15) 0.0274(18) 0.050(2) 0.0138(16) -0.0145(15) -0.0025(14)
N3 0.0130(12) 0.0210(15) 0.0268(15) 0.0083(12) 0.0009(11) -0.0016(11)
N4 0.0117(12) 0.0273(17) 0.0321(16) 0.0120(13) 0.0001(11) 0.0005(12)
N5 0.0119(12) 0.0179(14) 0.0202(13) 0.0000(10) 0.0004(10) 0.0017(10)
N6 0.0186(14) 0.0161(15) 0.049(2) -0.0025(14) -0.0031(13) 0.0002(12)
C1 0.0134(14) 0.0239(17) 0.0199(15) -0.0035(13) 0.0010(11) 0.0022(13)
C2 0.0162(14) 0.0257(18) 0.0218(16) -0.0024(13) -0.0001(12) 0.0011(14)
C3 0.0264(18) 0.029(2) 0.0252(17) 0.0042(15) -0.0045(14) -0.0044(16)
C4 0.037(2) 0.038(2) 0.0228(18) 0.0025(16) -0.0119(16) -0.0058(19)
C5 0.0260(19) 0.035(2) 0.0302(19) -0.0027(17) -0.0067(15) -0.0089(17)
C6 0.0230(17) 0.027(2) 0.0278(18) 0.0001(15) -0.0009(14) -0.0048(15)
C7 0.0141(14) 0.0238(18) 0.0236(16) 0.0025(13) 0.0004(12) 0.0004(13)
C8 0.0152(14) 0.0178(16) 0.0267(17) 0.0040(13) -0.0015(12) -0.0024(13)
C9 0.0145(14) 0.0188(16) 0.0213(15) 0.0013(12) -0.0013(11) -0.0019(12)
C10 0.0161(15) 0.0222(18) 0.0262(17) 0.0050(14) 0.0021(12) -0.0013(13)
C11 0.0181(15) 0.029(2) 0.0281(18) 0.0046(15) 0.0047(13) -0.0051(15)
C12 0.0244(17) 0.0230(19) 0.0313(19) 0.0103(15) -0.0011(14) -0.0030(15)
C13 0.0182(16) 0.0218(19) 0.039(2) 0.0100(15) -0.0013(14) 0.0001(14)
C14 0.0143(14) 0.0196(17) 0.0222(15) 0.0033(13) 0.0017(12) 0.0009(13)
C15 0.0180(15) 0.0218(17) 0.0153(14) 0.0029(12) 0.0025(11) 0.0011(13)
C16 0.0184(15) 0.0200(17) 0.0266(17) -0.0036(13) 0.0010(13) 0.0017(13)
C17 0.0270(19) 0.0218(19) 0.042(2) -0.0062(16) -0.0028(16) 0.0023(16)
C18 0.032(2) 0.0190(19) 0.050(3) 0.0003(17) 0.0014(18) 0.0070(16)
C19 0.0209(17) 0.0226(19) 0.037(2) 0.0091(15) 0.0017(15) 0.0035(15)
C20 0.0179(15) 0.0248(19) 0.0281(18) 0.0098(14) 0.0016(13) -0.0008(14)
C21 0.0175(15) 0.0193(17) 0.0246(16) -0.0038(13) -0.0003(12) 0.0009(13)
C22 0.042(4) 0.144(8) 0.275(14) -0.177(10) 0.022(6) -0.012(4)
C23 0.29(2) 0.086(8) 0.57(4) -0.150(15) 0.31(2) -0.103(11)
C24 0.053(3) 0.046(3) 0.029(2) 0.0162(19) 0.0219(19) 0.033(2)
C25 0.209(10) 0.070(4) 0.053(4) 0.031(3) 0.072(5) 0.101(6)
C26 0.077(4) 0.057(4) 0.059(4) -0.002(3) 0.012(3) -0.002(3)
C27 0.077(5) 0.142(8) 0.085(5) 0.069(5) -0.055(4) -0.070(5)
C28 0.051(3) 0.145(7) 0.041(3) -0.043(4) 0.019(3) -0.037(4)
C29 0.0265(19) 0.048(3) 0.035(2) -0.0082(19) -0.0018(16) 0.0047(19)
C30 0.124(6) 0.035(3) 0.044(3) 0.006(2) 0.009(3) 0.010(3)
C31 0.235(13) 0.070(5) 0.041(4) 0.011(3) 0.026(5) -0.002(7)
C32 0.106(5) 0.074(4) 0.043(3) 0.035(3) 0.037(3) 0.055(4)
C33 0.53(3) 0.253(19) 0.094(8) 0.095(11) -0.103(14) -0.29(2)
C34 0.0277(19) 0.031(2) 0.042(2) -0.0020(18) -0.0047(17) -0.0115(17)
C35 0.065(4) 0.086(5) 0.079(4) -0.055(4) 0.019(3) -0.035(4)
C36 0.059(3) 0.044(3) 0.042(3) 0.000(2) 0.026(2) -0.001(2)
C37 0.036(3) 0.079(4) 0.049(3) 0.000(3) 0.013(2) -0.010(3)
C38 0.034(2) 0.042(3) 0.037(2) -0.0006(19) 0.0045(18) 0.008(2)
C39 0.053(3) 0.036(3) 0.045(3) -0.001(2) -0.013(2) -0.008(2)
C40 0.053(4) 0.096(6) 0.066(4) 0.009(4) 0.007(3) 0.000(4)
C41 0.168(11) 0.093(7) 0.090(6) -0.006(5) 0.035(7) -0.050(7)

loop_
_atom_type_symbol
_atom_type_description
_atom_type_scat_dispersion_real
_atom_type_scat_dispersion_imag
_atom_type_scat_source
C C 0.0033 0.0016 'International Tables Vol C Tables 4.2.6.8 and 6.1.1.4'
H H 0.0000 0.0000 'International Tables Vol C Tables 4.2.6.8 and 6.1.1.4'
N N 0.0061 0.0033 'International Tables Vol C Tables 4.2.6.8 and 6.1.1.4'
O O 0.0106 0.0060 'International Tables Vol C Tables 4.2.6.8 and 6.1.1.4'
S S 0.1246 0.1234 'International Tables Vol C Tables 4.2.6.8 and 6.1.1.4'
Mn Mn 0.3368 0.7283 'International Tables Vol C Tables 4.2.6.8 and 6.1.1.4'

loop_
_geom_angle_atom_site_label_1
_geom_angle_atom_site_label_2
_geom_angle_atom_site_label_3
_geom_angle
_geom_angle_site_symmetry_1
_geom_angle_site_symmetry_3
O1 Mn1 O2 177.21(11) . .
O1 Mn1 O7 89.58(10) . .
O2 Mn1 O7 89.97(10) . .
O1 Mn1 N1 89.33(11) . .
O2 Mn1 N1 90.74(11) . .
O7 Mn1 N1 171.91(12) . .
O1 Mn1 O8 90.13(11) . .
O2 Mn1 O8 92.64(11) . .
O7 Mn1 O8 94.02(11) . .
N1 Mn1 O8 94.00(12) . .
O1 Mn1 O7 88.17(9) . 3_566
O2 Mn1 O7 89.05(9) . 3_566
O7 Mn1 O7 83.74(10) . 3_566
N1 Mn1 O7 88.22(11) . 3_566
O8 Mn1 O7 177.19(10) . 3_566
O1 Mn1 Mn1 88.41(8) . 3_566
O2 Mn1 Mn1 89.28(8) . 3_566
O7 Mn1 Mn1 46.86(7) . 3_566
N1 Mn1 Mn1 125.09(9) . 3_566
O8 Mn1 Mn1 140.85(8) . 3_566
O7 Mn1 Mn1 36.88(6) 3_566 3_566
O1 Mn2 O4 176.58(12) . .
O1 Mn2 O3 92.45(11) . .
O4 Mn2 O3 89.34(11) . .
O1 Mn2 N3 88.84(11) . .
O4 Mn2 N3 89.23(12) . .
O3 Mn2 N3 176.92(13) . .
O1 Mn2 O12 91.32(11) . .
O4 Mn2 O12 91.48(11) . .
O3 Mn2 O12 93.67(11) . .
N3 Mn2 O12 89.09(12) . .
O1 Mn2 O13 87.02(10) . .
O4 Mn2 O13 89.96(11) . .
O3 Mn2 O13 93.69(11) . .
N3 Mn2 O13 83.59(11) . .
O12 Mn2 O13 172.52(10) . .
O1 Mn3 O6 171.96(11) . .
O1 Mn3 O5 91.77(11) . .
O6 Mn3 O5 90.35(10) . .
O1 Mn3 N5 87.52(11) . .
O6 Mn3 N5 88.92(11) . .
O5 Mn3 N5 169.10(12) . .
O1 Mn3 O9 99.32(11) . .
O6 Mn3 O9 88.22(11) . .
O5 Mn3 O9 94.79(13) . .
N5 Mn3 O9 96.06(13) . .
C30 S1 C29 102.9(3) . .
Mn2 O1 Mn1 119.03(12) . .
Mn2 O1 Mn3 118.84(12) . .
Mn1 O1 Mn3 121.60(13) . .
C1 O2 Mn1 122.5(2) . .
N1 O3 Mn2 116.7(2) . .
C8 O4 Mn2 122.5(2) . .
N3 O5 Mn3 114.07(19) . .
C15 O6 Mn3 122.3(2) . .
N5 O7 Mn1 113.90(18) . .
N5 O7 Mn1 110.58(17) . 3_566
Mn1 O7 Mn1 96.26(10) . 3_566
C22 O8 Mn1 132.6(5) . .
C22 O8 H8A 109.5 . .
Mn1 O8 H8A 117.9 . .
C24 O9 Mn3 139.8(3) . .
C32 O12 Mn2 124.4(3) . .
C32 O12 H12B 109.5 . .
Mn2 O12 H12B 108.8 . .
C34 O13 Mn2 116.3(2) . .
C34 O13 H13B 109.5 . .
Mn2 O13 H13B 112.3 . .
C36 O14 H14A 109.5 . .
C38 O15 H15A 109.5 . .
C40 O16 H16A 109.5 . .
C7 N1 O3 112.8(3) . .
C7 N1 Mn1 128.4(2) . .
O3 N1 Mn1 117.6(2) . .
C7 N2 H2A 120.0 . .
C7 N2 H2B 120.0 . .
H2A N2 H2B 120.0 . .
C14 N3 O5 114.8(3) . .
C14 N3 Mn2 128.3(2) . .
O5 N3 Mn2 116.90(19) . .
C14 N4 H4A 120.0 . .
C14 N4 H4B 120.0 . .
H4A N4 H4B 120.0 . .
C21 N5 O7 113.8(3) . .
C21 N5 Mn3 128.9(2) . .
O7 N5 Mn3 116.6(2) . .
C21 N6 H6A 120.0 . .
C21 N6 H6B 120.0 . .
H6A N6 H6B 120.0 . .
O2 C1 C6 117.9(3) . .
O2 C1 C2 123.4(3) . .
C6 C1 C2 118.7(3) . .
C3 C2 C1 118.7(3) . .
C3 C2 C7 118.7(3) . .
C1 C2 C7 122.6(3) . .
C4 C3 C2 121.8(4) . .
C4 C3 H3A 119.1 . .
C2 C3 H3A 119.1 . .
C5 C4 C3 119.3(4) . .
C5 C4 H4C 120.3 . .
C3 C4 H4C 120.3 . .
C4 C5 C6 120.0(4) . .
C4 C5 H5A 120.0 . .
C6 C5 H5A 120.0 . .
C5 C6 C1 121.5(4) . .
C5 C6 H6C 119.2 . .
C1 C6 H6C 119.2 . .
N1 C7 N2 119.7(3) . .
N1 C7 C2 119.4(3) . .
N2 C7 C2 120.8(3) . .
O4 C8 C13 117.0(3) . .
O4 C8 C9 124.4(3) . .
C13 C8 C9 118.6(3) . .
C10 C9 C8 118.7(3) . .
C10 C9 C14 118.9(3) . .
C8 C9 C14 122.4(3) . .
C11 C10 C9 121.8(3) . .
C11 C10 H10A 119.1 . .
C9 C10 H10A 119.1 . .
C10 C11 C12 119.6(3) . .
C10 C11 H11A 120.2 . .
C12 C11 H11A 120.2 . .
C11 C12 C13 120.1(3) . .
C11 C12 H12A 120.0 . .
C13 C12 H12A 120.0 . .
C12 C13 C8 121.4(3) . .
C12 C13 H13A 119.3 . .
C8 C13 H13A 119.3 . .
N3 C14 N4 119.7(3) . .
N3 C14 C9 119.3(3) . .
N4 C14 C9 120.9(3) . .
O6 C15 C20 118.2(3) . .
O6 C15 C16 123.8(3) . .
C20 C15 C16 118.0(3) . .
C17 C16 C15 118.8(3) . .
C17 C16 C21 119.2(3) . .
C15 C16 C21 122.0(3) . .
C18 C17 C16 121.7(4) . .
C18 C17 H17A 119.1 . .
C16 C17 H17A 119.1 . .
C17 C18 C19 119.1(4) . .
C17 C18 H18B 120.4 . .
C19 C18 H18B 120.4 . .
C20 C19 C18 120.6(4) . .
C20 C19 H19A 119.7 . .
C18 C19 H19A 119.7 . .
C19 C20 C15 121.6(4) . .
C19 C20 H20A 119.2 . .
C15 C20 H20A 119.2 . .
N5 C21 N6 121.8(3) . .
N5 C21 C16 118.7(3) . .
N6 C21 C16 119.5(3) . .
C23 C22 O8 133.0(12) . .
C23 C22 H22A 104.0 . .
O8 C22 H22A 104.0 . .
C23 C22 H22B 104.0 . .
O8 C22 H22B 104.0 . .
H22A C22 H22B 105.4 . .
C22 C23 H23A 109.5 . .
C22 C23 H23B 109.5 . .
H23A C23 H23B 109.5 . .
C22 C23 H23C 109.5 . .
H23A C23 H23C 109.5 . .
H23B C23 H23C 109.5 . .
O9 C24 O10 124.6(4) . .
O9 C24 C25 118.6(4) . .
O10 C24 C25 116.8(5) . .
C26 C25 C24 124.9(7) . .
C26 C25 H25A 106.1 . .
C24 C25 H25A 106.1 . .
C26 C25 H25B 106.1 . .
C24 C25 H25B 106.1 . .
H25A C25 H25B 106.3 . .
C27 C26 C25 104.9(7) . .
C27 C26 H26A 110.8 . .
C25 C26 H26A 110.8 . .
C27 C26 H26B 110.8 . .
C25 C26 H26B 110.8 . .
H26A C26 H26B 108.9 . .
C26 C27 C28 112.9(6) . .
C26 C27 H27A 109.0 . .
C28 C27 H27A 109.0 . .
C26 C27 H27B 109.0 . .
C28 C27 H27B 109.0 . .
H27A C27 H27B 107.8 . .
C29 C28 C27 112.1(6) . .
C29 C28 H28A 109.2 . .
C27 C28 H28A 109.2 . .
C29 C28 H28B 109.2 . .
C27 C28 H28B 109.2 . .
H28A C28 H28B 107.9 . .
C28 C29 S1 112.3(3) . .
C28 C29 H29A 109.1 . .
S1 C29 H29A 109.1 . .
C28 C29 H29B 109.1 . .
S1 C29 H29B 109.1 . .
H29A C29 H29B 107.9 . .
O11 C30 C31 124.1(6) . .
O11 C30 S1 123.2(5) . .
C31 C30 S1 112.6(5) . .
C30 C31 H31A 109.5 . .
C30 C31 H31B 109.5 . .
H31A C31 H31B 109.5 . .
C30 C31 H31C 109.5 . .
H31A C31 H31C 109.5 . .
H31B C31 H31C 109.5 . .
C33 C32 O12 115.3(9) . .
C33 C32 H32A 108.4 . .
O12 C32 H32A 108.4 . .
C33 C32 H32B 108.4 . .
O12 C32 H32B 108.4 . .
H32A C32 H32B 107.5 . .
C32 C33 H33A 109.5 . .
C32 C33 H33B 109.5 . .
H33A C33 H33B 109.5 . .
C32 C33 H33C 109.5 . .
H33A C33 H33C 109.5 . .
H33B C33 H33C 109.5 . .
O13 C34 C35 112.5(4) . .
O13 C34 H34A 109.1 . .
C35 C34 H34A 109.1 . .
O13 C34 H34B 109.1 . .
C35 C34 H34B 109.1 . .
H34A C34 H34B 107.8 . .
C34 C35 H35A 109.5 . .
C34 C35 H35B 109.5 . .
H35A C35 H35B 109.5 . .
C34 C35 H35C 109.5 . .
H35A C35 H35C 109.5 . .
H35B C35 H35C 109.5 . .
O14 C36 C37 113.3(4) . .
O14 C36 H36A 108.9 . .
C37 C36 H36A 108.9 . .
O14 C36 H36B 108.9 . .
C37 C36 H36B 108.9 . .
H36A C36 H36B 107.7 . .
C36 C37 H37A 109.5 . .
C36 C37 H37B 109.5 . .
H37A C37 H37B 109.5 . .
C36 C37 H37C 109.5 . .
H37A C37 H37C 109.5 . .
H37B C37 H37C 109.5 . .
O15 C38 C39 109.0(4) . .
O15 C38 H38A 109.9 . .
C39 C38 H38A 109.9 . .
O15 C38 H38B 109.9 . .
C39 C38 H38B 109.9 . .
H38A C38 H38B 108.3 . .
C38 C39 H39A 109.5 . .
C38 C39 H39B 109.5 . .
H39A C39 H39B 109.5 . .
C38 C39 H39C 109.5 . .
H39A C39 H39C 109.5 . .
H39B C39 H39C 109.5 . .
O16 C40 C41 119.1(7) . .
O16 C40 H40A 107.5 . .
C41 C40 H40A 107.5 . .
O16 C40 H40B 107.5 . .
C41 C40 H40B 107.5 . .
H40A C40 H40B 107.0 . .
C40 C41 H41A 109.5 . .
C40 C41 H41B 109.5 . .
H41A C41 H41B 109.5 . .
C40 C41 H41C 109.5 . .
H41A C41 H41C 109.5 . .
H41B C41 H41C 109.5 . .

loop_
_geom_bond_atom_site_label_1
_geom_bond_atom_site_label_2
_geom_bond_distance
_geom_bond_site_symmetry_2
Mn1 O1 1.883(2) .
Mn1 O2 1.911(2) .
Mn1 O7 1.931(2) .
Mn1 N1 1.960(3) .
Mn1 O8 2.202(3) .
Mn1 O7 2.348(2) 3_566
Mn1 Mn1 3.1991(10) 3_566
Mn2 O1 1.882(2) .
Mn2 O4 1.886(3) .
Mn2 O3 1.887(2) .
Mn2 N3 1.964(3) .
Mn2 O12 2.253(3) .
Mn2 O13 2.374(3) .
Mn3 O1 1.888(2) .
Mn3 O6 1.893(2) .
Mn3 O5 1.899(3) .
Mn3 N5 1.965(3) .
Mn3 O9 2.152(3) .
S1 C30 1.751(6) .
S1 C29 1.813(4) .
O2 C1 1.351(4) .
O3 N1 1.397(4) .
O4 C8 1.340(4) .
O5 N3 1.393(4) .
O6 C15 1.336(4) .
O7 N5 1.414(3) .
O7 Mn1 2.348(2) 3_566
O8 C22 1.358(7) .
O8 H8A 0.8200 .
O9 C24 1.239(6) .
O10 C24 1.270(5) .
O11 C30 1.188(7) .
O12 C32 1.454(6) .
O12 H12B 0.8200 .
O13 C34 1.447(5) .
O13 H13B 0.8200 .
O14 C36 1.419(6) .
O14 H14A 0.8200 .
O15 C38 1.422(5) .
O15 H15A 0.8200 .
O16 C40 1.389(8) .
O16 H16A 0.8200 .
N1 C7 1.313(4) .
N2 C7 1.332(5) .
N2 H2A 0.8600 .
N2 H2B 0.8600 .
N3 C14 1.306(4) .
N4 C14 1.341(4) .
N4 H4A 0.8600 .
N4 H4B 0.8600 .
N5 C21 1.316(5) .
N6 C21 1.339(5) .
N6 H6A 0.8600 .
N6 H6B 0.8600 .
C1 C6 1.394(5) .
C1 C2 1.407(5) .
C2 C3 1.403(5) .
C2 C7 1.474(5) .
C3 C4 1.383(6) .
C3 H3A 0.9300 .
C4 C5 1.377(6) .
C4 H4C 0.9300 .
C5 C6 1.388(5) .
C5 H5A 0.9300 .
C6 H6C 0.9300 .
C8 C13 1.407(5) .
C8 C9 1.411(5) .
C9 C10 1.401(5) .
C9 C14 1.483(5) .
C10 C11 1.382(5) .
C10 H10A 0.9300 .
C11 C12 1.382(5) .
C11 H11A 0.9300 .
C12 C13 1.382(5) .
C12 H12A 0.9300 .
C13 H13A 0.9300 .
C15 C20 1.402(5) .
C15 C16 1.419(5) .
C16 C17 1.408(5) .
C16 C21 1.469(5) .
C17 C18 1.379(6) .
C17 H17A 0.9300 .
C18 C19 1.383(6) .
C18 H18B 0.9300 .
C19 C20 1.378(6) .
C19 H19A 0.9300 .
C20 H20A 0.9300 .
C22 C23 1.208(12) .
C22 H22A 0.9700 .
C22 H22B 0.9700 .
C23 H23A 0.9600 .
C23 H23B 0.9600 .
C23 H23C 0.9600 .
C24 C25 1.518(8) .
C25 C26 1.421(9) .
C25 H25A 0.9700 .
C25 H25B 0.9700 .
C26 C27 1.411(9) .
C26 H26A 0.9700 .
C26 H26B 0.9700 .
C27 C28 1.733(10) .
C27 H27A 0.9700 .
C27 H27B 0.9700 .
C28 C29 1.513(7) .
C28 H28A 0.9700 .
C28 H28B 0.9700 .
C29 H29A 0.9700 .
C29 H29B 0.9700 .
C30 C31 1.502(9) .
C31 H31A 0.9600 .
C31 H31B 0.9600 .
C31 H31C 0.9600 .
C32 C33 1.292(11) .
C32 H32A 0.9700 .
C32 H32B 0.9700 .
C33 H33A 0.9600 .
C33 H33B 0.9600 .
C33 H33C 0.9600 .
C34 C35 1.477(7) .
C34 H34A 0.9700 .
C34 H34B 0.9700 .
C35 H35A 0.9600 .
C35 H35B 0.9600 .
C35 H35C 0.9600 .
C36 C37 1.479(8) .
C36 H36A 0.9700 .
C36 H36B 0.9700 .
C37 H37A 0.9600 .
C37 H37B 0.9600 .
C37 H37C 0.9600 .
C38 C39 1.500(7) .
C38 H38A 0.9700 .
C38 H38B 0.9700 .
C39 H39A 0.9600 .
C39 H39B 0.9600 .
C39 H39C 0.9600 .
C40 C41 1.442(11) .
C40 H40A 0.9700 .
C40 H40B 0.9700 .
C41 H41A 0.9600 .
C41 H41B 0.9600 .
C41 H41C 0.9600 .
